data_7158232
loop_
_publ_author_name
'Pradhan, Subham'
'Thiyagarajan, Subramanian'
'Gunanathan, Chidambaram'

_publ_section_title
;
 Ruthenium(ii)-catalysed 1,2-selective hydroboration of aldazines.
;
_journal_issue 33
_journal_name_full 'Organic &amp; biomolecular chemistry'
_journal_page_first 7147
_journal_page_last 7151
_journal_paper_doi 10.1039/d1ob01218e
_journal_volume 19
_journal_year 2021
_chemical_formula_moiety 'C18 H22 N2 O2'
_chemical_formula_sum 'C18 H22 N2 O2'
_chemical_formula_weight 298.37
_space_group_crystal_system triclinic
_space_group_IT_number 2
_space_group_name_Hall '-P 1'
_space_group_name_H-M_alt 'P -1'
_atom_sites_solution_hydrogens geom
_audit_creation_date 2021-03-10
_audit_creation_method
;
Olex2 1.2
(compiled 2017.03.28 svn.r3405 for OlexSys, GUI svn.r5337)
;
_audit_update_record
;
2021-04-14 deposited with the CCDC.	2021-08-02 downloaded from the CCDC.
;
_cell_angle_alpha 80.613(3)
_cell_angle_beta 85.440(3)
_cell_angle_gamma 89.520(3)
_cell_formula_units_Z 2
_cell_length_a 6.2951(2)
_cell_length_b 7.8493(3)
_cell_length_c 16.3441(5)
_cell_measurement_reflns_used 7407
_cell_measurement_temperature 100.00(10)
_cell_measurement_theta_max 75.1210
_cell_measurement_theta_min 5.4840
_cell_volume 794.25(5)
_computing_cell_refinement 'CrysAlisPro 1.171.40.84a (Rigaku OD, 2020)'
_computing_data_collection 'CrysAlisPro 1.171.40.84a (Rigaku OD, 2020)'
_computing_data_reduction 'CrysAlisPro 1.171.40.84a (Rigaku OD, 2020)'
_computing_molecular_graphics 'Olex2 (Dolomanov et al., 2009)'
_computing_publication_material 'Olex2 (Dolomanov et al., 2009)'
_computing_structure_refinement 'ShelXL (Sheldrick, 2015)'
_computing_structure_solution 'SHELXT 2014/5 (Sheldrick, 2014)'
_diffrn_ambient_environment N~2~
_diffrn_ambient_temperature 100.00(10)
_diffrn_detector 'Hybrid Pixel Array Detector'
_diffrn_detector_area_resol_mean 5.8140
_diffrn_detector_type 'Pilatus 200K'
_diffrn_measured_fraction_theta_full 0.998
_diffrn_measured_fraction_theta_max 0.965
_diffrn_measurement_details
;
List of Runs (angles in degrees, time in seconds):

  # Type    Start    End  Width  t~exp~   \w     \q     \k     \f   Frames
#--------------------------------------------------------------------------
  1  \w    -99.00 -14.00   0.50    0.88    --  -38.50 141.00-114.00  170
  2  \w    -90.00  -8.00   0.50    0.88    --  -38.50 129.00  73.00  164
  3  \w     36.00 110.00   0.50    0.88    --   49.31-141.00-172.00  148
  4  \w     30.00 103.00   0.50    0.88    --   49.31-129.00  -0.00  146
  5  \w     39.00 115.00   0.50    3.49    --  102.63-129.00  -0.00  152
  6  \w     95.00 167.00   0.50    3.49    --  102.63 129.00  73.00  144
  7  \w     39.00 124.00   0.50    3.49    --  102.63-141.00-172.00  170
  8  \w     88.00 166.00   0.50    3.49    --  102.63 141.00-114.00  156
  9  \w   -105.00 -35.00   0.50    0.88    --  -38.50 -38.00   0.00  140
 10  \w   -105.00 -35.00   0.50    0.88    --  -38.50 -38.00-180.00  140
 11  \w    -42.00  28.00   0.50    0.88    --  -38.50  38.00-180.00  140
 12  \w    -42.00  28.00   0.50    0.88    --  -38.50  38.00 -60.00  140
 13  \w     40.00 116.00   0.50    3.49    --  102.63 -61.00 150.00  152
 14  \w     99.00 171.00   0.50    3.49    --  102.63  30.00 -90.00  144
 15  \w     38.00 107.00   0.50    3.49    --  102.63 -45.00 -30.00  138
 16  \w    103.00 167.00   0.50    3.49    --  102.63  77.00 -30.00  128
 17  \w     38.00 107.00   0.50    3.49    --  102.63 -45.00-180.00  138
 18  \w     35.00 106.00   0.50    3.49    --  102.63 -30.00 120.00  142
 19  \w     98.00 167.00   0.50    3.49    --  102.63  45.00  90.00  138
 20  \w     34.00 107.00   0.50    3.49    --  102.63 -94.00 150.00  146
 21  \w     38.00 126.00   0.50    3.49    --  102.63 -77.00 -30.00  176
 22  \w     95.00 171.00   0.50    3.49    --  102.63  15.00-180.00  152
 23  \w     38.00 107.00   0.50    3.49    --  102.63 -45.00-120.00  138
 24  \w     40.00 116.00   0.50    3.49    --  102.63 -61.00   0.00  152
 25  \w     38.00 112.00   0.50    3.49    --  102.63-125.00 -90.00  148
 26  \w     34.00 107.00   0.50    3.49    --  102.63 -94.00 -30.00  146
 27  \w     90.00 165.00   0.50    3.49    --  102.63  61.00 150.00  150
 28  \w    103.00 167.00   0.50    3.49    --  102.63  77.00-120.00  128
 29  \w     38.00 112.00   0.50    3.49    --  102.63-125.00 120.00  148
 30  \w     99.00 171.00   0.50    3.49    --  102.63  30.00  30.00  144
 31  \w   -101.00 -27.00   0.50    0.88    --  -38.50 -57.00 -90.00  148
 32  \w     38.00 112.00   0.50    0.88    --   49.31  57.00 120.00  148
;
_diffrn_measurement_device 'four-circle diffractometer'
_diffrn_measurement_device_type 'SuperNova, Dual, Cu at home/near, Pilatus 200K'
_diffrn_measurement_method '\w scans'
_diffrn_orient_matrix_type 'CrysAlisPro convention (1999,Acta A55,543-557)'
_diffrn_orient_matrix_UB_11 0.1437773000
_diffrn_orient_matrix_UB_12 -0.0233417000
_diffrn_orient_matrix_UB_13 -0.0781336000
_diffrn_orient_matrix_UB_21 -0.1601905000
_diffrn_orient_matrix_UB_22 0.1022336000
_diffrn_orient_matrix_UB_23 -0.0553316000
_diffrn_orient_matrix_UB_31 0.1180669000
_diffrn_orient_matrix_UB_32 0.1690570000
_diffrn_orient_matrix_UB_33 0.0042933000
_diffrn_radiation_monochromator mirror
_diffrn_radiation_probe x-ray
_diffrn_radiation_type CuK\a
_diffrn_radiation_wavelength 1.54184
_diffrn_reflns_av_R_equivalents 0.0415
_diffrn_reflns_av_unetI/netI 0.0293
_diffrn_reflns_Laue_measured_fraction_full 0.998
_diffrn_reflns_Laue_measured_fraction_max 0.965
_diffrn_reflns_limit_h_max 7
_diffrn_reflns_limit_h_min -7
_diffrn_reflns_limit_k_max 9
_diffrn_reflns_limit_k_min -9
_diffrn_reflns_limit_l_max 20
_diffrn_reflns_limit_l_min -19
_diffrn_reflns_number 12051
_diffrn_reflns_point_group_measured_fraction_full 0.998
_diffrn_reflns_point_group_measured_fraction_max 0.965
_diffrn_reflns_theta_full 67.684
_diffrn_reflns_theta_max 75.831
_diffrn_reflns_theta_min 5.504
_diffrn_source 'micro-focus sealed X-ray tube'
_diffrn_source_type 'SuperNova (Cu) X-ray Source'
_exptl_absorpt_coefficient_mu 0.651
_exptl_absorpt_correction_T_max 1.00000
_exptl_absorpt_correction_T_min 0.73382
_exptl_absorpt_correction_type multi-scan
_exptl_absorpt_process_details
;
CrysAlisPro 1.171.40.84a (Rigaku Oxford Diffraction, 2020)
Empirical absorption correction using spherical harmonics,
implemented in SCALE3 ABSPACK scaling algorithm.
;
_exptl_crystal_colour 'clear whiteish white'
_exptl_crystal_colour_lustre clear
_exptl_crystal_colour_modifier whiteish
_exptl_crystal_colour_primary white
_exptl_crystal_density_diffrn 1.248
_exptl_crystal_description block
_exptl_crystal_F_000 320
_exptl_crystal_size_max 0.21
_exptl_crystal_size_mid 0.16
_exptl_crystal_size_min 0.12
_refine_diff_density_max 0.405
_refine_diff_density_min -0.394
_refine_diff_density_rms 0.047
_refine_ls_extinction_coef 0.0020(9)
_refine_ls_extinction_expression Fc^*^=kFc[1+0.001xFc^2^\l^3^/sin(2\q)]^-1/4^
_refine_ls_extinction_method 'SHELXL-2016/6 (Sheldrick 2016)'
_refine_ls_goodness_of_fit_ref 1.074
_refine_ls_hydrogen_treatment constr
_refine_ls_matrix_type full
_refine_ls_number_parameters 202
_refine_ls_number_reflns 3191
_refine_ls_number_restraints 0
_refine_ls_restrained_S_all 1.074
_refine_ls_R_factor_all 0.0501
_refine_ls_R_factor_gt 0.0464
_refine_ls_shift/su_max 0.001
_refine_ls_shift/su_mean 0.000
_refine_ls_structure_factor_coef Fsqd
_refine_ls_weighting_details 'w=1/[\s^2^(Fo^2^)+(0.0752P)^2^+0.1820P] where P=(Fo^2^+2Fc^2^)/3'
_refine_ls_weighting_scheme calc
_refine_ls_wR_factor_gt 0.1310
_refine_ls_wR_factor_ref 0.1353
_reflns_Friedel_coverage 0.000
_reflns_number_gt 2845
_reflns_number_total 3191
_reflns_threshold_expression 'I > 2\s(I)'
_cod_data_source_file d1ob01218e2.cif
_cod_data_source_block cg-sp-96
_cod_depositor_comments 'Adding full bibliography for 7158232--7158234.cif.'
_cod_database_code 7158232
_shelx_shelxl_version_number 2016/6
_chemical_oxdiff_formula 'C38 H46 N2 O4 '
_shelx_space_group_comment
;
The symmetry employed for this shelxl refinement is uniquely defined
by the following loop, which should always be used as a source of
symmetry information in preference to the above space-group names.
They are only intended as comments.
;
_diffrn_oxdiff_digest_frames
;
0199e80f5b6b5c2dcd3f935e022fa7c17b00033e592
;
_reflns_odcompleteness_completeness 99.82
_reflns_odcompleteness_iscentric 1
_reflns_odcompleteness_theta 66.97
_olex2_refinement_description
;
1. Fixed Uiso
 At 1.2 times of:
  All C(H) groups, All C(H,H) groups, All N(H) groups
 At 1.5 times of:
  All C(H,H,H) groups
2.a Secondary CH2 refined with riding coordinates:
 C7(H7A,H7B), C21(H21A,H21B), C18(H18A,H18B)
2.b Aromatic/amide H refined with riding coordinates:
 N8(H8), C15(H15), C10(H10), C12(H12), C16(H16), C5(H5), C13(H13), C3(H3),
 C6(H6), C2(H2)
2.c Idealised Me refined as rotating group:
 C19(H19A,H19B,H19C), C22(H22A,H22B,H22C)
;
_olex2_submission_special_instructions 'No special instructions were received'
_oxdiff_exptl_absorpt_empirical_details
;
Empirical correction (ABSPACK) includes:
- Absorption correction using spherical harmonics
- Frame scaling
;
_oxdiff_exptl_absorpt_empirical_full_max 3.276
_oxdiff_exptl_absorpt_empirical_full_min 0.645

loop_
_space_group_symop_operation_xyz
'x, y, z'
'-x, -y, -z'

loop_
_atom_site_label
_atom_site_type_symbol
_atom_site_fract_x
_atom_site_fract_y
_atom_site_fract_z
_atom_site_U_iso_or_equiv
_atom_site_adp_type
_atom_site_occupancy
_atom_site_site_symmetry_order
_atom_site_calc_flag
_atom_site_refinement_flags_posn
_atom_site_refinement_flags_adp
_atom_site_refinement_flags_occupancy
_atom_site_disorder_assembly
_atom_site_disorder_group
O17 O 0.21608(14) 0.62020(12) 0.05787(5) 0.0303(2) Uani 1 1 d . . . . .
O20 O 1.20560(14) 0.03516(12) 0.78753(5) 0.0313(2) Uani 1 1 d . . . . .
N9 N 0.52463(17) 0.38079(14) 0.42410(6) 0.0292(3) Uani 1 1 d . . . . .
N8 N 0.62132(18) 0.30697(15) 0.49281(7) 0.0322(3) Uani 1 1 d . . . . .
H8 H 0.570736 0.323838 0.541272 0.039 Uiso 1 1 calc R . . . .
C14 C 0.2870(2) 0.54891(16) 0.13299(8) 0.0273(3) Uani 1 1 d . . . . .
C4 C 1.11576(19) 0.08272(16) 0.71371(7) 0.0270(3) Uani 1 1 d . . . . .
C15 C 0.4756(2) 0.45480(16) 0.12899(8) 0.0290(3) Uani 1 1 d . . . . .
H15 H 0.542343 0.440937 0.077669 0.035 Uiso 1 1 calc R . . . .
C1 C 0.9111(2) 0.16151(17) 0.56604(8) 0.0300(3) Uani 1 1 d . . . . .
C10 C 0.57295(19) 0.32972(16) 0.35411(8) 0.0281(3) Uani 1 1 d . . . . .
H10 H 0.676309 0.245249 0.350775 0.034 Uiso 1 1 calc R . . . .
C12 C 0.2761(2) 0.49416(17) 0.28235(8) 0.0303(3) Uani 1 1 d . . . . .
H12 H 0.208363 0.506900 0.333654 0.036 Uiso 1 1 calc R . . . .
C16 C 0.5627(2) 0.38230(16) 0.20154(8) 0.0291(3) Uani 1 1 d . . . . .
H16 H 0.687429 0.318543 0.198391 0.035 Uiso 1 1 calc R . . . .
C5 C 0.9368(2) -0.01138(17) 0.70196(8) 0.0305(3) Uani 1 1 d . . . . .
H5 H 0.885101 -0.100670 0.743120 0.037 Uiso 1 1 calc R . . . .
C13 C 0.1854(2) 0.56621(17) 0.21018(8) 0.0305(3) Uani 1 1 d . . . . .
H13 H 0.057458 0.625781 0.213213 0.037 Uiso 1 1 calc R . . . .
C11 C 0.4676(2) 0.40263(16) 0.27956(8) 0.0273(3) Uani 1 1 d . . . . .
C3 C 1.1920(2) 0.21605(17) 0.65174(8) 0.0310(3) Uani 1 1 d . . . . .
H3 H 1.311187 0.279507 0.659011 0.037 Uiso 1 1 calc R . . . .
C6 C 0.8363(2) 0.02824(17) 0.62901(8) 0.0315(3) Uani 1 1 d . . . . .
H6 H 0.716801 -0.034890 0.621730 0.038 Uiso 1 1 calc R . . . .
C2 C 1.0887(2) 0.25375(17) 0.57884(8) 0.0323(3) Uani 1 1 d . . . . .
H2 H 1.140120 0.343117 0.537669 0.039 Uiso 1 1 calc R . . . .
C7 C 0.8085(2) 0.20038(18) 0.48501(8) 0.0331(3) Uani 1 1 d . . . . .
H7A H 0.910073 0.259625 0.442299 0.040 Uiso 1 1 calc R . . . .
H7B H 0.768250 0.093051 0.468093 0.040 Uiso 1 1 calc R . . . .
C21 C 1.4026(2) 0.11869(17) 0.79738(9) 0.0336(3) Uani 1 1 d . . . . .
H21A H 1.379493 0.241238 0.796700 0.040 Uiso 1 1 calc R . . . .
H21B H 1.507045 0.104486 0.752105 0.040 Uiso 1 1 calc R . . . .
C18 C 0.0148(2) 0.70809(17) 0.05830(8) 0.0317(3) Uani 1 1 d . . . . .
H18A H 0.020165 0.804706 0.088297 0.038 Uiso 1 1 calc R . . . .
H18B H -0.097601 0.629919 0.085220 0.038 Uiso 1 1 calc R . . . .
C19 C -0.0270(2) 0.77094(18) -0.03076(9) 0.0372(3) Uani 1 1 d . . . . .
H19A H -0.024305 0.674953 -0.060472 0.056 Uiso 1 1 calc GR . . . .
H19B H 0.080942 0.853065 -0.055811 0.056 Uiso 1 1 calc GR . . . .
H19C H -0.164227 0.824959 -0.032915 0.056 Uiso 1 1 calc GR . . . .
C22 C 1.4817(2) 0.03769(19) 0.87897(10) 0.0408(4) Uani 1 1 d . . . . .
H22A H 1.494494 -0.084757 0.880616 0.061 Uiso 1 1 calc GR . . . .
H22B H 1.382714 0.060397 0.923662 0.061 Uiso 1 1 calc GR . . . .
H22C H 1.618387 0.085633 0.884810 0.061 Uiso 1 1 calc GR . . . .

loop_
_atom_site_aniso_label
_atom_site_aniso_U_11
_atom_site_aniso_U_22
_atom_site_aniso_U_33
_atom_site_aniso_U_23
_atom_site_aniso_U_13
_atom_site_aniso_U_12
O17 0.0290(5) 0.0365(5) 0.0254(5) -0.0038(4) -0.0067(3) 0.0088(4)
O20 0.0294(5) 0.0358(5) 0.0287(5) -0.0024(4) -0.0081(4) 0.0017(4)
N9 0.0303(5) 0.0326(6) 0.0243(5) -0.0027(4) -0.0043(4) 0.0085(4)
N8 0.0343(6) 0.0402(6) 0.0220(5) -0.0050(4) -0.0040(4) 0.0155(5)
C14 0.0282(6) 0.0283(6) 0.0259(6) -0.0043(5) -0.0059(5) 0.0027(5)
C4 0.0263(6) 0.0303(6) 0.0251(6) -0.0058(5) -0.0035(5) 0.0086(5)
C15 0.0294(6) 0.0339(6) 0.0246(6) -0.0076(5) -0.0025(5) 0.0055(5)
C1 0.0299(6) 0.0336(6) 0.0274(6) -0.0077(5) -0.0037(5) 0.0135(5)
C10 0.0281(6) 0.0289(6) 0.0275(6) -0.0047(5) -0.0026(5) 0.0072(5)
C12 0.0300(6) 0.0354(7) 0.0254(6) -0.0064(5) -0.0001(5) 0.0063(5)
C16 0.0276(6) 0.0311(6) 0.0300(7) -0.0078(5) -0.0045(5) 0.0079(5)
C5 0.0293(6) 0.0334(6) 0.0280(6) -0.0032(5) -0.0016(5) 0.0031(5)
C13 0.0266(6) 0.0345(7) 0.0305(7) -0.0055(5) -0.0033(5) 0.0084(5)
C11 0.0290(6) 0.0265(6) 0.0270(6) -0.0049(5) -0.0045(5) 0.0032(5)
C3 0.0288(6) 0.0315(6) 0.0325(7) -0.0044(5) -0.0029(5) 0.0033(5)
C6 0.0275(6) 0.0362(7) 0.0319(7) -0.0084(5) -0.0047(5) 0.0046(5)
C2 0.0334(7) 0.0315(6) 0.0302(7) -0.0008(5) -0.0013(5) 0.0071(5)
C7 0.0338(7) 0.0373(7) 0.0291(7) -0.0074(5) -0.0044(5) 0.0131(5)
C21 0.0281(6) 0.0351(7) 0.0384(7) -0.0062(5) -0.0078(5) 0.0030(5)
C18 0.0270(6) 0.0323(7) 0.0359(7) -0.0042(5) -0.0073(5) 0.0062(5)
C19 0.0394(7) 0.0360(7) 0.0374(7) -0.0047(6) -0.0141(6) 0.0067(6)
C22 0.0407(8) 0.0372(7) 0.0466(8) -0.0053(6) -0.0193(6) 0.0029(6)

loop_
_atom_type_symbol
_atom_type_description
_atom_type_scat_dispersion_real
_atom_type_scat_dispersion_imag
_atom_type_scat_source
C C 0.0181 0.0091 'International Tables Vol C Tables 4.2.6.8 and 6.1.1.4'
H H 0.0000 0.0000 'International Tables Vol C Tables 4.2.6.8 and 6.1.1.4'
N N 0.0311 0.0180 'International Tables Vol C Tables 4.2.6.8 and 6.1.1.4'
O O 0.0492 0.0322 'International Tables Vol C Tables 4.2.6.8 and 6.1.1.4'

loop_
_geom_angle_atom_site_label_1
_geom_angle_atom_site_label_2
_geom_angle_atom_site_label_3
_geom_angle
_geom_angle_site_symmetry_1
_geom_angle_site_symmetry_3
_geom_angle_publ_flag
C14 O17 C18 117.85(10) . . ?
C4 O20 C21 117.03(10) . . ?
C10 N9 N8 119.54(10) . . ?
N9 N8 H8 119.7 . . ?
N9 N8 C7 120.64(10) . . ?
C7 N8 H8 119.7 . . ?
O17 C14 C15 115.59(11) . . ?
O17 C14 C13 124.59(11) . . ?
C13 C14 C15 119.82(11) . . ?
O20 C4 C5 116.22(11) . . ?
O20 C4 C3 124.17(11) . . ?
C3 C4 C5 119.61(12) . . ?
C14 C15 H15 120.1 . . ?
C16 C15 C14 119.76(11) . . ?
C16 C15 H15 120.1 . . ?
C6 C1 C7 121.50(12) . . ?
C2 C1 C6 118.09(12) . . ?
C2 C1 C7 120.37(12) . . ?
N9 C10 H10 119.5 . . ?
N9 C10 C11 120.99(11) . . ?
C11 C10 H10 119.5 . . ?
C13 C12 H12 119.3 . . ?
C13 C12 C11 121.33(11) . . ?
C11 C12 H12 119.3 . . ?
C15 C16 H16 119.3 . . ?
C15 C16 C11 121.48(11) . . ?
C11 C16 H16 119.3 . . ?
C4 C5 H5 120.0 . . ?
C6 C5 C4 119.95(12) . . ?
C6 C5 H5 120.0 . . ?
C14 C13 H13 120.2 . . ?
C12 C13 C14 119.67(11) . . ?
C12 C13 H13 120.2 . . ?
C12 C11 C10 123.14(11) . . ?
C16 C11 C10 118.95(11) . . ?
C16 C11 C12 117.90(11) . . ?
C4 C3 H3 120.2 . . ?
C2 C3 C4 119.53(12) . . ?
C2 C3 H3 120.2 . . ?
C1 C6 H6 119.4 . . ?
C5 C6 C1 121.18(12) . . ?
C5 C6 H6 119.4 . . ?
C1 C2 C3 121.64(12) . . ?
C1 C2 H2 119.2 . . ?
C3 C2 H2 119.2 . . ?
N8 C7 C1 111.04(10) . . ?
N8 C7 H7A 109.4 . . ?
N8 C7 H7B 109.4 . . ?
C1 C7 H7A 109.4 . . ?
C1 C7 H7B 109.4 . . ?
H7A C7 H7B 108.0 . . ?
O20 C21 H21A 110.1 . . ?
O20 C21 H21B 110.1 . . ?
O20 C21 C22 108.20(11) . . ?
H21A C21 H21B 108.4 . . ?
C22 C21 H21A 110.1 . . ?
C22 C21 H21B 110.1 . . ?
O17 C18 H18A 110.3 . . ?
O17 C18 H18B 110.3 . . ?
O17 C18 C19 107.24(11) . . ?
H18A C18 H18B 108.5 . . ?
C19 C18 H18A 110.3 . . ?
C19 C18 H18B 110.3 . . ?
C18 C19 H19A 109.5 . . ?
C18 C19 H19B 109.5 . . ?
C18 C19 H19C 109.5 . . ?
H19A C19 H19B 109.5 . . ?
H19A C19 H19C 109.5 . . ?
H19B C19 H19C 109.5 . . ?
C21 C22 H22A 109.5 . . ?
C21 C22 H22B 109.5 . . ?
C21 C22 H22C 109.5 . . ?
H22A C22 H22B 109.5 . . ?
H22A C22 H22C 109.5 . . ?
H22B C22 H22C 109.5 . . ?

loop_
_geom_bond_atom_site_label_1
_geom_bond_atom_site_label_2
_geom_bond_distance
_geom_bond_site_symmetry_2
_geom_bond_publ_flag
O17 C14 1.3707(14) . ?
O17 C18 1.4375(15) . ?
O20 C4 1.3685(14) . ?
O20 C21 1.4398(16) . ?
N9 N8 1.3630(14) . ?
N9 C10 1.2861(17) . ?
N8 H8 0.8600 . ?
N8 C7 1.4486(16) . ?
C14 C15 1.3957(17) . ?
C14 C13 1.3946(18) . ?
C4 C5 1.3951(18) . ?
C4 C3 1.3917(18) . ?
C15 H15 0.9300 . ?
C15 C16 1.3816(17) . ?
C1 C6 1.3983(19) . ?
C1 C2 1.385(2) . ?
C1 C7 1.5051(17) . ?
C10 H10 0.9300 . ?
C10 C11 1.4651(16) . ?
C12 H12 0.9300 . ?
C12 C13 1.3860(17) . ?
C12 C11 1.3997(17) . ?
C16 H16 0.9300 . ?
C16 C11 1.3975(18) . ?
C5 H5 0.9300 . ?
C5 C6 1.3836(17) . ?
C13 H13 0.9300 . ?
C3 H3 0.9300 . ?
C3 C2 1.3912(18) . ?
C6 H6 0.9300 . ?
C2 H2 0.9300 . ?
C7 H7A 0.9700 . ?
C7 H7B 0.9700 . ?
C21 H21A 0.9700 . ?
C21 H21B 0.9700 . ?
C21 C22 1.5014(18) . ?
C18 H18A 0.9700 . ?
C18 H18B 0.9700 . ?
C18 C19 1.5019(18) . ?
C19 H19A 0.9600 . ?
C19 H19B 0.9600 . ?
C19 H19C 0.9600 . ?
C22 H22A 0.9600 . ?
C22 H22B 0.9600 . ?
C22 H22C 0.9600 . ?

loop_
_geom_torsion_atom_site_label_1
_geom_torsion_atom_site_label_2
_geom_torsion_atom_site_label_3
_geom_torsion_atom_site_label_4
_geom_torsion
_geom_torsion_site_symmetry_1
_geom_torsion_site_symmetry_2
_geom_torsion_site_symmetry_3
_geom_torsion_site_symmetry_4
_geom_torsion_publ_flag
O17 C14 C15 C16 178.15(10) . . . . ?
O17 C14 C13 C12 -177.43(11) . . . . ?
O20 C4 C5 C6 -179.97(10) . . . . ?
O20 C4 C3 C2 179.93(11) . . . . ?
N9 N8 C7 C1 169.15(11) . . . . ?
N9 C10 C11 C12 -17.25(19) . . . . ?
N9 C10 C11 C16 161.99(12) . . . . ?
N8 N9 C10 C11 178.19(11) . . . . ?
C14 O17 C18 C19 -179.13(10) . . . . ?
C14 C15 C16 C11 -0.8(2) . . . . ?
C4 O20 C21 C22 -175.37(10) . . . . ?
C4 C5 C6 C1 0.19(19) . . . . ?
C4 C3 C2 C1 -0.11(19) . . . . ?
C15 C14 C13 C12 1.97(19) . . . . ?
C15 C16 C11 C10 -177.10(11) . . . . ?
C15 C16 C11 C12 2.18(19) . . . . ?
C10 N9 N8 C7 13.51(18) . . . . ?
C5 C4 C3 C2 0.00(18) . . . . ?
C13 C14 C15 C16 -1.31(19) . . . . ?
C13 C12 C11 C10 177.75(11) . . . . ?
C13 C12 C11 C16 -1.50(19) . . . . ?
C11 C12 C13 C14 -0.5(2) . . . . ?
C3 C4 C5 C6 -0.03(18) . . . . ?
C6 C1 C2 C3 0.26(19) . . . . ?
C6 C1 C7 N8 82.32(15) . . . . ?
C2 C1 C6 C5 -0.30(19) . . . . ?
C2 C1 C7 N8 -100.14(14) . . . . ?
C7 C1 C6 C5 177.30(11) . . . . ?
C7 C1 C2 C3 -177.36(11) . . . . ?
C21 O20 C4 C5 173.86(11) . . . . ?
C21 O20 C4 C3 -6.07(17) . . . . ?
C18 O17 C14 C15 175.69(11) . . . . ?
C18 O17 C14 C13 -4.88(18) . . . . ?
